data_1513890
loop_
_publ_author_name
'G\"or, Kansu'
'K\"urk\,c\"uo\(glu, G\"une\,s S\"uheyla'
'Ye\,silel, Okan Zafer'
'B\"uy\"ukg\"ung\"or, Orhan'

_publ_contact_author_address
;
Department of Physics,
Faculty of Arts and Sciences,
Eskisehir Osmangazi University,
26480 Eskisehir, Turkey
;
_publ_contact_author_email gkurkcuo@ogu.edu.tr
_publ_contact_author_fax '+90 2222397850'
_publ_contact_author_name 'Dr Gunes Suheyla Kurkcuoglu'
_publ_contact_author_phone '+90 2222393750'
_publ_section_title
;
 Syntheses, crystal structures and spectroscopic properties of
 cyano-bridged two-dimensional coordination polymers with
 3-methylpyridazine
;
_journal_name_full 'Inorganica Chimica Acta'
_journal_page_first 15
_journal_page_last 20
_journal_paper_doi 10.1016/j.ica.2014.01.023
_journal_volume 414
_journal_year 2014
_chemical_formula_sum 'C14 H12 N8 Pt Zn'
_chemical_formula_weight 552.78
_space_group_IT_number 12
_symmetry_cell_setting monoclinic
_symmetry_space_group_name_Hall '-C 2y'
_symmetry_space_group_name_H-M 'C 1 2/m 1'
_atom_sites_solution_hydrogens geom
_atom_sites_solution_primary direct
_atom_sites_solution_secondary difmap
_audit_creation_method SHELXL-97
_audit_update_record
;
2013-01-14 # Formatted by publCIF
;
_cell_angle_alpha 90.00
_cell_angle_beta 96.021(7)
_cell_angle_gamma 90.00
_cell_formula_units_Z 2
_cell_length_a 16.5949(13)
_cell_length_b 7.6623(5)
_cell_length_c 6.7225(5)
_cell_measurement_reflns_used 16637
_cell_measurement_temperature 293(2)
_cell_measurement_theta_max 27.94
_cell_measurement_theta_min 2.93
_cell_volume 850.08(11)
_computing_cell_refinement STOE_X-AREA
_computing_data_collection STOE_X-AREA
_computing_data_reduction STOE_X-RED
_computing_structure_refinement 'SHELXL-97 (Sheldrick, 1997)'
_diffrn_ambient_temperature 293(2)
_diffrn_detector_area_resol_mean 6.67
_diffrn_measured_fraction_theta_full 0.998
_diffrn_measured_fraction_theta_max 0.998
_diffrn_measurement_device_type STOE_IPDS2
_diffrn_measurement_method rotation_method
_diffrn_radiation_monochromator graphite
_diffrn_radiation_source 'fine-focus sealed tube'
_diffrn_radiation_type MoK\a
_diffrn_radiation_wavelength 0.71073
_diffrn_reflns_av_R_equivalents 0.0601
_diffrn_reflns_av_sigmaI/netI 0.0278
_diffrn_reflns_limit_h_max 20
_diffrn_reflns_limit_h_min -20
_diffrn_reflns_limit_k_max 9
_diffrn_reflns_limit_k_min -9
_diffrn_reflns_limit_l_max 8
_diffrn_reflns_limit_l_min -8
_diffrn_reflns_number 6218
_diffrn_reflns_theta_full 26.47
_diffrn_reflns_theta_max 26.47
_diffrn_reflns_theta_min 2.93
_exptl_absorpt_coefficient_mu 9.643
_exptl_absorpt_correction_T_max 0.5634
_exptl_absorpt_correction_T_min 0.1324
_exptl_absorpt_correction_type integration
_exptl_crystal_colour colourless
_exptl_crystal_density_diffrn 2.160
_exptl_crystal_density_method 'not measured'
_exptl_crystal_description prism
_exptl_crystal_F_000 520
_exptl_crystal_size_max 0.230
_exptl_crystal_size_mid 0.143
_exptl_crystal_size_min 0.060
_refine_diff_density_max 0.692
_refine_diff_density_min -0.678
_refine_diff_density_rms 0.108
_refine_ls_extinction_method none
_refine_ls_goodness_of_fit_ref 1.052
_refine_ls_hydrogen_treatment mixed
_refine_ls_matrix_type full
_refine_ls_number_parameters 70
_refine_ls_number_reflns 953
_refine_ls_number_restraints 0
_refine_ls_restrained_S_all 1.052
_refine_ls_R_factor_all 0.0122
_refine_ls_R_factor_gt 0.0122
_refine_ls_shift/su_max 0.001
_refine_ls_shift/su_mean 0.000
_refine_ls_structure_factor_coef Fsqd
_refine_ls_weighting_details 'calc w=1/[\s^2^(Fo^2^)+(0.0166P)^2^+0.0000P] where P=(Fo^2^+2Fc^2^)/3'
_refine_ls_weighting_scheme calc
_refine_ls_wR_factor_gt 0.0279
_refine_ls_wR_factor_ref 0.0279
_reflns_number_gt 953
_reflns_number_total 953
_reflns_threshold_expression >2sigma(I)
_cod_data_source_file gunesk53.cif
_cod_data_source_block gunesk53
_cod_depositor_comments
;
The following automatic conversions were performed:
data name '_publ_contact_authot_phone' replaced with
'_publ_contact_author_phone' as specified in the replacement file
'/home/antanas/src/cod-tools/trunk/data/replacement-values/replacement_tags.lst'.

Automatic conversion script
Id: cif_correct_tags 4998 2017-03-02 13:24:31Z antanas 
;
_cod_original_sg_symbol_H-M C2/m
_cod_database_code 1513890

loop_
_symmetry_equiv_pos_as_xyz
'x, y, z'
'-x, y, -z'
'x+1/2, y+1/2, z'
'-x+1/2, y+1/2, -z'
'-x, -y, -z'
'x, -y, z'
'-x+1/2, -y+1/2, -z'
'x+1/2, -y+1/2, z'

loop_
_atom_site_label
_atom_site_type_symbol
_atom_site_fract_x
_atom_site_fract_y
_atom_site_fract_z
_atom_site_U_iso_or_equiv
_atom_site_adp_type
_atom_site_occupancy
_atom_site_symmetry_multiplicity
_atom_site_calc_flag
_atom_site_refinement_flags
C1 C 0.47334(11) 0.3137(3) 0.1870(3) 0.0243(3) Uani 1 1 d .
N3 N 0.31509(14) 0.0000 0.4935(4) 0.0330(5) Uani 1 2 d S
C5 C 0.24347(19) 0.0000 0.5661(5) 0.0416(7) Uani 1 2 d S
C4 C 0.2350(2) 0.0000 0.7702(6) 0.0574(12) Uani 1 2 d S
H4 H 0.1841 0.0000 0.8163 0.069 Uiso 1 2 calc SR
C3 C 0.3041(2) 0.0000 0.9004(5) 0.0530(10) Uani 1 2 d S
H3 H 0.3021 0.0000 1.0382 0.064 Uiso 1 2 calc SR
C2 C 0.37728(18) 0.0000 0.8182(4) 0.0347(6) Uani 1 2 d S
H2 H 0.4250 0.0000 0.9042 0.042 Uiso 1 2 calc SR
C6 C 0.1706(2) 0.0000 0.4143(7) 0.0617(12) Uani 1 2 d S
H6A H 0.1278 -0.0652 0.4649 0.093 Uiso 0.50 1 calc PR
H6B H 0.1843 -0.0527 0.2927 0.093 Uiso 0.50 1 calc PR
H6C H 0.1530 0.1179 0.3880 0.093 Uiso 0.50 1 calc PR
N1 N 0.46224(10) 0.2008(2) 0.2911(2) 0.0297(3) Uani 1 1 d .
N2 N 0.38252(13) 0.0000 0.6239(3) 0.0273(5) Uani 1 2 d S
Zn1 Zn 0.5000 0.0000 0.5000 0.02037(9) Uani 1 4 d S
Pt1 Pt 0.5000 0.5000 0.0000 0.01869(6) Uani 1 4 d S

loop_
_atom_site_aniso_label
_atom_site_aniso_U_11
_atom_site_aniso_U_22
_atom_site_aniso_U_33
_atom_site_aniso_U_23
_atom_site_aniso_U_13
_atom_site_aniso_U_12
C1 0.0298(8) 0.0231(9) 0.0205(7) -0.0008(7) 0.0046(6) 0.0008(7)
N3 0.0284(11) 0.0371(15) 0.0332(12) 0.000 0.0020(9) 0.000
C5 0.0278(14) 0.048(2) 0.0490(19) 0.000 0.0034(13) 0.000
C4 0.0323(15) 0.085(4) 0.058(2) 0.000 0.0186(15) 0.000
C3 0.0445(18) 0.083(3) 0.0347(17) 0.000 0.0176(14) 0.000
C2 0.0326(13) 0.0437(19) 0.0285(13) 0.000 0.0070(11) 0.000
C6 0.0317(16) 0.081(3) 0.070(3) 0.000 -0.0069(16) 0.000
N1 0.0377(8) 0.0256(9) 0.0269(7) 0.0057(7) 0.0078(6) 0.0013(7)
N2 0.0259(10) 0.0297(13) 0.0271(11) 0.000 0.0067(8) 0.000
Zn1 0.02693(19) 0.0169(2) 0.01791(19) 0.000 0.00527(15) 0.000
Pt1 0.02622(8) 0.01452(9) 0.01554(8) 0.000 0.00310(5) 0.000

loop_
_atom_type_symbol
_atom_type_description
_atom_type_scat_dispersion_real
_atom_type_scat_dispersion_imag
_atom_type_scat_source
C C 0.0033 0.0016 'International Tables Vol C Tables 4.2.6.8 and 6.1.1.4'
H H 0.0000 0.0000 'International Tables Vol C Tables 4.2.6.8 and 6.1.1.4'
N N 0.0061 0.0033 'International Tables Vol C Tables 4.2.6.8 and 6.1.1.4'
Zn Zn 0.2839 1.4301 'International Tables Vol C Tables 4.2.6.8 and 6.1.1.4'
Pt Pt -1.7033 8.3905 'International Tables Vol C Tables 4.2.6.8 and 6.1.1.4'

loop_
_geom_angle_atom_site_label_1
_geom_angle_atom_site_label_2
_geom_angle_atom_site_label_3
_geom_angle
_geom_angle_site_symmetry_1
_geom_angle_site_symmetry_3
N1 C1 Pt1 175.56(18) . .
C5 N3 N2 118.3(3) . .
N3 C5 C4 123.2(3) . .
N3 C5 C6 116.0(3) . .
C4 C5 C6 120.9(3) . .
C3 C4 C5 117.7(4) . .
C3 C4 H4 121.1 . .
C5 C4 H4 121.1 . .
C4 C3 C2 117.1(3) . .
C4 C3 H3 121.5 . .
C2 C3 H3 121.5 . .
N2 C2 C3 123.2(3) . .
N2 C2 H2 118.4 . .
C3 C2 H2 118.4 . .
C5 C6 H6A 109.5 . .
C5 C6 H6B 109.5 . .
H6A C6 H6B 109.5 . .
C5 C6 H6C 109.5 . .
H6A C6 H6C 109.5 . .
H6B C6 H6C 109.5 . .
C1 N1 Zn1 153.73(15) . .
C2 N2 N3 120.5(2) . .
C2 N2 Zn1 121.91(18) . .
N3 N2 Zn1 117.55(18) . .
N1 Zn1 N1 180.0 6 2_656
N1 Zn1 N1 92.38(9) 6 .
N1 Zn1 N1 87.62(9) 2_656 .
N1 Zn1 N1 87.62(9) 6 5_656
N1 Zn1 N1 92.38(9) 2_656 5_656
N1 Zn1 N1 180.0 . 5_656
N1 Zn1 N2 92.20(6) 6 .
N1 Zn1 N2 87.80(6) 2_656 .
N1 Zn1 N2 92.20(6) . .
N1 Zn1 N2 87.80(6) 5_656 .
N1 Zn1 N2 87.80(6) 6 5_656
N1 Zn1 N2 92.20(6) 2_656 5_656
N1 Zn1 N2 87.80(6) . 5_656
N1 Zn1 N2 92.20(6) 5_656 5_656
N2 Zn1 N2 180.0 . 5_656
C1 Pt1 C1 180.0 6_565 2_655
C1 Pt1 C1 87.91(11) 6_565 5_665
C1 Pt1 C1 92.09(11) 2_655 5_665
C1 Pt1 C1 92.09(11) 6_565 .
C1 Pt1 C1 87.91(11) 2_655 .
C1 Pt1 C1 180.0 5_665 .

loop_
_geom_bond_atom_site_label_1
_geom_bond_atom_site_label_2
_geom_bond_distance
_geom_bond_site_symmetry_2
C1 N1 1.140(3) .
C1 Pt1 1.9825(19) .
N3 C5 1.331(4) .
N3 N2 1.347(3) .
C5 C4 1.394(5) .
C5 C6 1.498(4) .
C4 C3 1.368(5) .
C4 H4 0.9300 .
C3 C2 1.386(5) .
C3 H3 0.9300 .
C2 N2 1.318(4) .
C2 H2 0.9300 .
C6 H6A 0.9600 .
C6 H6B 0.9600 .
C6 H6C 0.9600 .
N1 Zn1 2.1325(16) .
N2 Zn1 2.199(2) .
Zn1 N1 2.1325(16) 6
Zn1 N1 2.1325(16) 2_656
Zn1 N1 2.1325(16) 5_656
Zn1 N2 2.199(2) 5_656
Pt1 C1 1.9825(19) 6_565
Pt1 C1 1.9825(19) 2_655
Pt1 C1 1.9825(19) 5_665

loop_
_geom_torsion_atom_site_label_1
_geom_torsion_atom_site_label_2
_geom_torsion_atom_site_label_3
_geom_torsion_atom_site_label_4
_geom_torsion
_geom_torsion_site_symmetry_4
N2 N3 C5 C4 0.0 .
N2 N3 C5 C6 180.0 .
N3 C5 C4 C3 0.0 .
C6 C5 C4 C3 180.0 .
C5 C4 C3 C2 0.0 .
C4 C3 C2 N2 0.0 .
Pt1 C1 N1 Zn1 39(2) .
C3 C2 N2 N3 0.0 .
C3 C2 N2 Zn1 180.0 .
C5 N3 N2 C2 0.0 .
C5 N3 N2 Zn1 180.0 .
C1 N1 Zn1 N1 -111.4(3) 6
C1 N1 Zn1 N1 68.6(3) 2_656
C1 N1 Zn1 N1 5(84) 5_656
C1 N1 Zn1 N2 156.3(4) .
C1 N1 Zn1 N2 -23.7(4) 5_656
C2 N2 Zn1 N1 133.77(5) 6
N3 N2 Zn1 N1 -46.23(5) 6
C2 N2 Zn1 N1 -46.23(5) 2_656
N3 N2 Zn1 N1 133.77(5) 2_656
C2 N2 Zn1 N1 -133.77(5) .
N3 N2 Zn1 N1 46.23(5) .
C2 N2 Zn1 N1 46.23(5) 5_656
N3 N2 Zn1 N1 -133.77(5) 5_656
C2 N2 Zn1 N2 180.00(14) 5_656
N3 N2 Zn1 N2 0(100) 5_656
N1 C1 Pt1 C1 -140(2) 6_565
N1 C1 Pt1 C1 40(2) 2_655
N1 C1 Pt1 C1 -23(77) 5_665
